data_2205366
loop_
_publ_author_name
'Adams, Harry'
'Mustafa Sa\,cmaci'
'\,Sevket Hakan \"Ung\"oren'
'Yunus Ak\,camur'

_publ_section_title
4,7-Bis(4-methoxyphenyl)-1,3,7-triphenyl-2,3,5,6,7,7a-hexahydro-1<i>H</i>-pyrrolo[2,3-<i>d</i>]pyrimidine-2,5,6-trione
_journal_issue 3
_journal_name_full 'Acta Crystallographica Section E'
_journal_page_first o635
_journal_page_last o636
_journal_paper_doi 10.1107/S1600536805003995
_journal_volume 61
_journal_year 2005
_chemical_formula_iupac 'C38 H29 N3 O5'
_chemical_formula_moiety 'C38 H29 N3 O5'
_chemical_formula_sum 'C38 H29 N3 O5'
_chemical_formula_weight 607.64
_chemical_name_systematic
;
4,7-Bis(4-methoxyphenyl)-1,3,7,triphenyl-2,3,5,6,7,7a-hexahydro-1H-
pyrrolo[2,3-d]pyrimidine-2,5,6-trione
;
_space_group_IT_number 14
_symmetry_cell_setting monoclinic
_symmetry_space_group_name_Hall '-P 2ybc'
_symmetry_space_group_name_H-M 'P 1 21/c 1'
_atom_sites_solution_hydrogens geom
_atom_sites_solution_primary direct
_atom_sites_solution_secondary difmap
_audit_creation_method SHELXL-97
_cell_angle_alpha 90.00
_cell_angle_beta 107.470(3)
_cell_angle_gamma 90.00
_cell_formula_units_Z 4
_cell_length_a 13.196(2)
_cell_length_b 19.853(3)
_cell_length_c 11.9850(19)
_cell_measurement_reflns_used 2924
_cell_measurement_temperature 150(2)
_cell_measurement_theta_max 50.613
_cell_measurement_theta_min 4.516
_cell_volume 2995.0(8)
_computing_cell_refinement SMART
_computing_data_collection 'SMART (Bruker, 1997)'
_computing_data_reduction 'SAINT (Bruker, 1997)'
_computing_molecular_graphics 'SHELXTL (Bruker, 1997)'
_computing_publication_material SHELXTL
_computing_structure_refinement 'SHELXL97 (Sheldrick, 1997)'
_computing_structure_solution 'SHELXS97 (Sheldrick, 1997)'
_diffrn_ambient_temperature 150(2)
_diffrn_detector_area_resol_mean 100
_diffrn_measured_fraction_theta_full 0.981
_diffrn_measured_fraction_theta_max 0.981
_diffrn_measurement_device_type 'Bruker SMART1000'
_diffrn_measurement_method \w
_diffrn_radiation_monochromator graphite
_diffrn_radiation_source 'fine-focus sealed tube'
_diffrn_radiation_type MoK\a
_diffrn_radiation_wavelength 0.71073
_diffrn_reflns_av_R_equivalents 0.0922
_diffrn_reflns_av_sigmaI/netI 0.1159
_diffrn_reflns_limit_h_max 17
_diffrn_reflns_limit_h_min -16
_diffrn_reflns_limit_k_max 24
_diffrn_reflns_limit_k_min -25
_diffrn_reflns_limit_l_max 15
_diffrn_reflns_limit_l_min -15
_diffrn_reflns_number 25141
_diffrn_reflns_theta_full 27.52
_diffrn_reflns_theta_max 27.52
_diffrn_reflns_theta_min 1.62
_diffrn_standards_decay_% 0
_diffrn_standards_number 0
_exptl_absorpt_coefficient_mu 0.090
_exptl_absorpt_correction_T_max 0.9743
_exptl_absorpt_correction_T_min 0.9588
_exptl_absorpt_correction_type multi-scan
_exptl_absorpt_process_details '(SADABS; Bruker, 1997)'
_exptl_crystal_colour Yellow
_exptl_crystal_density_diffrn 1.348
_exptl_crystal_density_method 'not measured'
_exptl_crystal_description Block
_exptl_crystal_F_000 1272
_exptl_crystal_size_max 0.47
_exptl_crystal_size_mid 0.29
_exptl_crystal_size_min 0.29
_refine_diff_density_max 0.216
_refine_diff_density_min -0.252
_refine_ls_extinction_method none
_refine_ls_goodness_of_fit_ref 1.010
_refine_ls_hydrogen_treatment constr
_refine_ls_matrix_type full
_refine_ls_number_parameters 415
_refine_ls_number_reflns 6764
_refine_ls_number_restraints 0
_refine_ls_restrained_S_all 1.010
_refine_ls_R_factor_all 0.1324
_refine_ls_R_factor_gt 0.0577
_refine_ls_shift/su_max 0.000
_refine_ls_shift/su_mean 0.000
_refine_ls_structure_factor_coef Fsqd
_refine_ls_weighting_details 'calc w = 1/[\s^2^(Fo^2^)+(0.0494P)^2^+0.2194P] where P = (Fo^2^+2Fc^2^)/3'
_refine_ls_weighting_scheme calc
_refine_ls_wR_factor_gt 0.1138
_refine_ls_wR_factor_ref 0.1391
_reflns_number_gt 3696
_reflns_number_total 6764
_reflns_threshold_expression I>2\s(I)
_cod_data_source_file su6168.cif
_cod_data_source_block I
_cod_original_sg_symbol_H-M 'P 21/c'
_cod_database_code 2205366
_cod_database_fobs_code 2205366

loop_
_symmetry_equiv_pos_as_xyz
x,y,z
-x,1/2+y,1/2-z
-x,-y,-z
x,1/2-y,1/2+z

loop_
_atom_site_label
_atom_site_fract_x
_atom_site_fract_y
_atom_site_fract_z
_atom_site_U_iso_or_equiv
_atom_site_adp_type
_atom_site_calc_flag
_atom_site_refinement_flags
_atom_site_occupancy
_atom_site_type_symbol
N1 0.22818(15) 0.48148(9) 0.61781(15) 0.0209(4) Uani d . 1 N
N2 0.18582(14) 0.38437(9) 0.70492(15) 0.0206(4) Uani d . 1 N
N3 0.35882(14) 0.55639(9) 0.74563(16) 0.0235(5) Uani d . 1 N
O1 0.52084(13) 0.43269(9) 0.91803(15) 0.0351(5) Uani d . 1 O
O2 0.54250(13) 0.56121(9) 0.81429(15) 0.0334(4) Uani d . 1 O
O3 0.10243(13) 0.40791(8) 0.51149(13) 0.0289(4) Uani d . 1 O
O4 0.43281(15) 0.15394(9) 1.05270(17) 0.0510(6) Uani d . 1 O
O5 -0.04410(13) 0.58606(8) 0.94390(13) 0.0293(4) Uani d . 1 O
C1 0.27425(18) 0.50689(11) 0.73901(19) 0.0205(5) Uani d . 1 C
C2 0.33419(18) 0.44833(12) 0.80866(19) 0.0219(5) Uani d . 1 C
C3 0.44564(19) 0.46391(12) 0.8553(2) 0.0242(6) Uani d . 1 C
C4 0.45856(19) 0.53296(12) 0.8042(2) 0.0259(6) Uani d . 1 C
C5 0.16730(18) 0.42464(11) 0.6028(2) 0.0215(5) Uani d . 1 C
C6 0.28215(18) 0.38811(11) 0.79458(19) 0.0217(5) Uani d . 1 C
C7 0.32216(18) 0.32738(11) 0.8633(2) 0.0229(5) Uani d . 1 C
C8 0.31060(19) 0.26354(12) 0.8113(2) 0.0288(6) Uani d . 1 C
H8A 0.2761 0.2593 0.7298 0.035 Uiso calc R 1 H
C9 0.3485(2) 0.20700(13) 0.8765(2) 0.0358(7) Uani d . 1 C
H9A 0.3415 0.1641 0.8400 0.043 Uiso calc R 1 H
C10 0.3971(2) 0.21303(13) 0.9963(2) 0.0336(6) Uani d . 1 C
C11 0.40979(19) 0.27547(13) 1.0502(2) 0.0301(6) Uani d . 1 C
H11A 0.4436 0.2794 1.1320 0.036 Uiso calc R 1 H
C12 0.37216(18) 0.33236(12) 0.9828(2) 0.0252(6) Uani d . 1 C
H12A 0.3809 0.3754 1.0191 0.030 Uiso calc R 1 H
C13 0.10620(18) 0.33701(11) 0.71430(19) 0.0210(5) Uani d . 1 C
C14 0.07666(18) 0.33935(12) 0.8151(2) 0.0261(6) Uani d . 1 C
H14A 0.1012 0.3747 0.8700 0.031 Uiso calc R 1 H
C15 0.0107(2) 0.28965(13) 0.8357(2) 0.0326(6) Uani d . 1 C
H15A -0.0096 0.2907 0.9053 0.039 Uiso calc R 1 H
C16 -0.0254(2) 0.23872(13) 0.7553(2) 0.0343(7) Uani d . 1 C
H16A -0.0673 0.2032 0.7713 0.041 Uiso calc R 1 H
C17 -0.0003(2) 0.23956(12) 0.6513(2) 0.0324(6) Uani d . 1 C
H17A -0.0292 0.2063 0.5936 0.039 Uiso calc R 1 H
C18 0.06626(18) 0.28826(12) 0.6305(2) 0.0254(6) Uani d . 1 C
H18A 0.0844 0.2883 0.5596 0.030 Uiso calc R 1 H
C19 0.23359(18) 0.51563(11) 0.51332(19) 0.0216(5) Uani d . 1 C
C20 0.3053(2) 0.49193(12) 0.4600(2) 0.0291(6) Uani d . 1 C
H20A 0.3492 0.4544 0.4918 0.035 Uiso calc R 1 H
C21 0.3133(2) 0.52310(14) 0.3594(2) 0.0373(7) Uani d . 1 C
H21A 0.3624 0.5070 0.3216 0.045 Uiso calc R 1 H
C22 0.2491(2) 0.57799(14) 0.3144(2) 0.0388(7) Uani d . 1 C
H22A 0.2550 0.6000 0.2463 0.047 Uiso calc R 1 H
C23 0.1769(2) 0.60060(14) 0.3679(2) 0.0384(7) Uani d . 1 C
H23A 0.1329 0.6381 0.3364 0.046 Uiso calc R 1 H
C24 0.16810(19) 0.56921(12) 0.4669(2) 0.0299(6) Uani d . 1 C
H24A 0.1172 0.5844 0.5030 0.036 Uiso calc R 1 H
C25 0.34291(18) 0.62442(12) 0.7013(2) 0.0258(6) Uani d . 1 C
C26 0.3860(2) 0.64385(13) 0.6147(2) 0.0316(6) Uani d . 1 C
H26A 0.4268 0.6128 0.5858 0.038 Uiso calc R 1 H
C27 0.3697(2) 0.70842(14) 0.5699(2) 0.0398(7) Uani d . 1 C
H27A 0.3994 0.7217 0.5103 0.048 Uiso calc R 1 H
C28 0.3107(2) 0.75343(14) 0.6113(3) 0.0472(8) Uani d . 1 C
H28A 0.2978 0.7974 0.5790 0.057 Uiso calc R 1 H
C29 0.2706(2) 0.73459(14) 0.6994(3) 0.0527(9) Uani d . 1 C
H29A 0.2312 0.7661 0.7294 0.063 Uiso calc R 1 H
C30 0.2867(2) 0.67022(13) 0.7453(3) 0.0412(7) Uani d . 1 C
H30A 0.2590 0.6577 0.8070 0.049 Uiso calc R 1 H
C31 0.18631(17) 0.53146(11) 0.78843(19) 0.0192(5) Uani d . 1 C
C32 0.21130(19) 0.54413(11) 0.9084(2) 0.0240(6) Uani d . 1 C
H32A 0.2828 0.5402 0.9567 0.029 Uiso calc R 1 H
C33 0.13332(19) 0.56213(12) 0.9569(2) 0.0265(6) Uani d . 1 C
H33A 0.1514 0.5711 1.0384 0.032 Uiso calc R 1 H
C34 0.02751(18) 0.56739(11) 0.8875(2) 0.0235(5) Uani d . 1 C
C35 0.00152(19) 0.55514(11) 0.7685(2) 0.0246(6) Uani d . 1 C
H35A -0.0699 0.5590 0.7202 0.029 Uiso calc R 1 H
C36 0.08152(18) 0.53710(11) 0.7208(2) 0.0235(5) Uani d . 1 C
H36A 0.0636 0.5284 0.6392 0.028 Uiso calc R 1 H
C37 -0.15281(19) 0.59270(15) 0.8737(2) 0.0400(7) Uani d . 1 C
H37A -0.1963 0.6061 0.9234 0.060 Uiso calc R 1 H
H37B -0.1783 0.5495 0.8362 0.060 Uiso calc R 1 H
H37C -0.1581 0.6270 0.8134 0.060 Uiso calc R 1 H
C38 0.4979(2) 0.15750(15) 1.1707(2) 0.0466(8) Uani d . 1 C
H38A 0.5182 0.1119 1.2003 0.070 Uiso calc R 1 H
H38B 0.4585 0.1794 1.2182 0.070 Uiso calc R 1 H
H38C 0.5619 0.1837 1.1750 0.070 Uiso calc R 1 H

loop_
_atom_site_aniso_label
_atom_site_aniso_U_11
_atom_site_aniso_U_22
_atom_site_aniso_U_33
_atom_site_aniso_U_12
_atom_site_aniso_U_13
_atom_site_aniso_U_23
N1 0.0240(11) 0.0196(11) 0.0178(10) -0.0037(9) 0.0043(8) -0.0029(8)
N2 0.0208(11) 0.0209(11) 0.0171(10) -0.0027(8) 0.0015(8) -0.0013(8)
N3 0.0190(11) 0.0227(11) 0.0286(12) -0.0033(9) 0.0071(9) -0.0055(9)
O1 0.0243(10) 0.0377(11) 0.0358(11) 0.0055(8) -0.0022(8) -0.0069(8)
O2 0.0208(9) 0.0374(11) 0.0416(11) -0.0076(8) 0.0086(8) -0.0135(9)
O3 0.0333(10) 0.0281(10) 0.0187(9) -0.0080(8) -0.0022(8) 0.0001(7)
O4 0.0461(12) 0.0344(12) 0.0568(13) 0.0014(9) -0.0083(10) 0.0196(10)
O5 0.0256(10) 0.0405(11) 0.0231(9) 0.0030(8) 0.0093(8) -0.0046(8)
C1 0.0209(12) 0.0187(13) 0.0194(12) -0.0048(10) 0.0023(10) -0.0047(10)
C2 0.0211(13) 0.0246(14) 0.0180(12) 0.0014(10) 0.0029(10) -0.0043(10)
C3 0.0223(14) 0.0256(14) 0.0230(13) 0.0027(11) 0.0042(11) -0.0081(11)
C4 0.0222(14) 0.0285(14) 0.0254(13) -0.0014(11) 0.0046(11) -0.0129(11)
C5 0.0247(13) 0.0212(13) 0.0188(13) 0.0000(10) 0.0070(11) -0.0032(10)
C6 0.0236(13) 0.0246(14) 0.0161(12) 0.0038(10) 0.0049(10) -0.0042(10)
C7 0.0199(13) 0.0231(13) 0.0243(13) 0.0002(10) 0.0044(10) -0.0014(10)
C8 0.0259(14) 0.0271(14) 0.0276(14) 0.0019(11) -0.0008(11) -0.0044(11)
C9 0.0282(15) 0.0253(15) 0.0447(17) 0.0019(12) -0.0030(13) -0.0026(13)
C10 0.0269(15) 0.0273(15) 0.0403(16) -0.0004(12) 0.0005(12) 0.0085(13)
C11 0.0238(14) 0.0391(17) 0.0245(13) 0.0016(12) 0.0031(11) 0.0064(12)
C12 0.0228(13) 0.0268(14) 0.0245(13) 0.0035(11) 0.0047(11) -0.0019(11)
C13 0.0217(13) 0.0222(13) 0.0177(12) 0.0001(10) 0.0036(10) 0.0025(10)
C14 0.0253(14) 0.0308(15) 0.0205(13) 0.0028(11) 0.0041(11) -0.0008(11)
C15 0.0329(16) 0.0391(17) 0.0285(14) 0.0060(13) 0.0134(12) 0.0097(13)
C16 0.0317(16) 0.0272(15) 0.0472(18) 0.0002(12) 0.0166(14) 0.0109(13)
C17 0.0363(16) 0.0249(15) 0.0358(16) -0.0079(12) 0.0103(13) -0.0041(12)
C18 0.0284(14) 0.0250(14) 0.0235(13) -0.0039(11) 0.0086(11) -0.0026(11)
C19 0.0233(13) 0.0204(13) 0.0193(12) -0.0033(10) 0.0037(10) -0.0016(10)
C20 0.0345(15) 0.0198(14) 0.0333(15) -0.0022(11) 0.0106(12) -0.0017(11)
C21 0.0475(18) 0.0362(16) 0.0354(16) -0.0127(14) 0.0232(14) -0.0096(13)
C22 0.0461(18) 0.0396(18) 0.0261(15) -0.0167(14) 0.0037(13) 0.0065(13)
C23 0.0314(16) 0.0337(16) 0.0431(17) -0.0072(13) 0.0005(14) 0.0136(13)
C24 0.0237(14) 0.0251(14) 0.0396(16) -0.0030(11) 0.0074(12) 0.0041(12)
C25 0.0219(14) 0.0185(13) 0.0350(15) -0.0054(10) 0.0057(11) -0.0094(11)
C26 0.0347(16) 0.0271(15) 0.0369(15) -0.0066(12) 0.0167(13) -0.0087(12)
C27 0.0373(17) 0.0373(17) 0.0471(18) -0.0098(13) 0.0164(14) 0.0020(14)
C28 0.0390(18) 0.0292(17) 0.077(2) -0.0010(13) 0.0229(17) 0.0088(16)
C29 0.050(2) 0.0229(16) 0.102(3) 0.0020(14) 0.049(2) -0.0017(16)
C30 0.0417(17) 0.0249(16) 0.069(2) -0.0046(13) 0.0340(16) -0.0061(14)
C31 0.0210(13) 0.0147(12) 0.0208(13) 0.0000(9) 0.0046(10) -0.0018(9)
C32 0.0208(13) 0.0234(14) 0.0232(13) -0.0018(10) -0.0003(11) -0.0030(10)
C33 0.0298(15) 0.0275(14) 0.0196(13) -0.0025(11) 0.0035(11) -0.0050(11)
C34 0.0269(14) 0.0197(13) 0.0260(14) -0.0005(10) 0.0112(11) -0.0012(11)
C35 0.0216(13) 0.0276(14) 0.0219(13) 0.0004(11) 0.0025(11) -0.0007(11)
C36 0.0248(14) 0.0250(13) 0.0190(12) 0.0005(10) 0.0038(11) -0.0020(10)
C37 0.0232(15) 0.0610(19) 0.0370(16) 0.0024(14) 0.0109(13) -0.0118(14)
C38 0.0417(18) 0.055(2) 0.0455(18) 0.0189(15) 0.0165(15) 0.0284(15)

loop_
_atom_type_symbol
_atom_type_description
_atom_type_scat_dispersion_real
_atom_type_scat_dispersion_imag
_atom_type_scat_source
C C 0.0033 0.0016 'International Tables Vol C Tables 4.2.6.8 and 6.1.1.4'
H H 0.0000 0.0000 'International Tables Vol C Tables 4.2.6.8 and 6.1.1.4'
N N 0.0061 0.0033 'International Tables Vol C Tables 4.2.6.8 and 6.1.1.4'
O O 0.0106 0.0060 'International Tables Vol C Tables 4.2.6.8 and 6.1.1.4'

loop_
_geom_angle_atom_site_label_1
_geom_angle_atom_site_label_2
_geom_angle_atom_site_label_3
_geom_angle
C5 N1 C19 116.98(18)
C5 N1 C1 117.51(18)
C19 N1 C1 125.20(18)
C6 N2 C5 120.92(19)
C6 N2 C13 119.42(18)
C5 N2 C13 119.62(18)
C4 N3 C25 121.07(19)
C4 N3 C1 113.35(19)
C25 N3 C1 125.52(18)
C10 O4 C38 117.8(2)
C34 O5 C37 116.89(18)
N3 C1 N1 111.16(18)
N3 C1 C2 102.81(18)
N1 C1 C2 105.80(17)
N3 C1 C31 114.64(17)
N1 C1 C31 110.55(17)
C2 C1 C31 111.30(18)
C6 C2 C3 130.8(2)
C6 C2 C1 116.5(2)
C3 C2 C1 110.7(2)
O1 C3 C2 132.6(2)
O1 C3 C4 122.3(2)
C2 C3 C4 105.1(2)
O2 C4 N3 126.8(2)
O2 C4 C3 125.5(2)
N3 C4 C3 107.6(2)
O3 C5 N1 124.9(2)
O3 C5 N2 121.0(2)
N1 C5 N2 114.16(19)
C2 C6 N2 116.7(2)
C2 C6 C7 124.6(2)
N2 C6 C7 118.6(2)
C12 C7 C8 118.6(2)
C12 C7 C6 120.0(2)
C8 C7 C6 121.4(2)
C9 C8 C7 120.9(2)
C9 C8 H8A 119.5
C7 C8 H8A 119.5
C8 C9 C10 119.6(2)
C8 C9 H9A 120.2
C10 C9 H9A 120.2
O4 C10 C11 124.2(2)
O4 C10 C9 114.9(2)
C11 C10 C9 120.8(2)
C10 C11 C12 118.9(2)
C10 C11 H11A 120.6
C12 C11 H11A 120.6
C7 C12 C11 121.2(2)
C7 C12 H12A 119.4
C11 C12 H12A 119.4
C14 C13 C18 121.0(2)
C14 C13 N2 116.9(2)
C18 C13 N2 122.0(2)
C13 C14 C15 119.4(2)
C13 C14 H14A 120.3
C15 C14 H14A 120.3
C16 C15 C14 120.1(2)
C16 C15 H15A 120.0
C14 C15 H15A 120.0
C15 C16 C17 119.7(2)
C15 C16 H16A 120.2
C17 C16 H16A 120.2
C18 C17 C16 120.6(2)
C18 C17 H17A 119.7
C16 C17 H17A 119.7
C17 C18 C13 119.0(2)
C17 C18 H18A 120.5
C13 C18 H18A 120.5
C20 C19 C24 120.8(2)
C20 C19 N1 117.6(2)
C24 C19 N1 121.6(2)
C19 C20 C21 119.6(2)
C19 C20 H20A 120.2
C21 C20 H20A 120.2
C22 C21 C20 119.4(3)
C22 C21 H21A 120.3
C20 C21 H21A 120.3
C23 C22 C21 120.3(2)
C23 C22 H22A 119.8
C21 C22 H22A 119.8
C22 C23 C24 120.3(3)
C22 C23 H23A 119.9
C24 C23 H23A 119.9
C23 C24 C19 119.5(3)
C23 C24 H24A 120.2
C19 C24 H24A 120.2
C30 C25 C26 119.7(2)
C30 C25 N3 120.8(2)
C26 C25 N3 119.4(2)
C25 C26 C27 120.0(2)
C25 C26 H26A 120.0
C27 C26 H26A 120.0
C28 C27 C26 120.2(3)
C28 C27 H27A 119.9
C26 C27 H27A 119.9
C29 C28 C27 119.6(3)
C29 C28 H28A 120.2
C27 C28 H28A 120.2
C28 C29 C30 120.8(3)
C28 C29 H29A 119.6
C30 C29 H29A 119.6
C25 C30 C29 119.6(3)
C25 C30 H30A 120.2
C29 C30 H30A 120.2
C36 C31 C32 118.3(2)
C36 C31 C1 122.7(2)
C32 C31 C1 118.86(19)
C33 C32 C31 120.5(2)
C33 C32 H32A 119.8
C31 C32 H32A 119.8
C32 C33 C34 120.6(2)
C32 C33 H33A 119.7
C34 C33 H33A 119.7
O5 C34 C35 124.2(2)
O5 C34 C33 116.1(2)
C35 C34 C33 119.6(2)
C34 C35 C36 119.0(2)
C34 C35 H35A 120.5
C36 C35 H35A 120.5
C31 C36 C35 121.9(2)
C31 C36 H36A 119.0
C35 C36 H36A 119.0
O5 C37 H37A 109.5
O5 C37 H37B 109.5
H37A C37 H37B 109.5
O5 C37 H37C 109.5
H37A C37 H37C 109.5
H37B C37 H37C 109.5
O4 C38 H38A 109.5
O4 C38 H38B 109.5
H38A C38 H38B 109.5
O4 C38 H38C 109.5
H38A C38 H38C 109.5
H38B C38 H38C 109.5

loop_
_geom_bond_atom_site_label_1
_geom_bond_atom_site_label_2
_geom_bond_distance
N1 C5 1.366(3)
N1 C19 1.445(3)
N1 C1 1.484(3)
N2 C6 1.399(3)
N2 C5 1.420(3)
N2 C13 1.439(3)
N3 C4 1.374(3)
N3 C25 1.444(3)
N3 C1 1.471(3)
O1 C3 1.219(3)
O2 C4 1.215(3)
O3 C5 1.216(3)
O4 C10 1.365(3)
O4 C38 1.418(3)
O5 C34 1.368(3)
O5 C37 1.435(3)
C1 C2 1.509(3)
C1 C31 1.532(3)
C2 C6 1.364(3)
C2 C3 1.441(3)
C3 C4 1.532(3)
C6 C7 1.466(3)
C7 C12 1.388(3)
C7 C8 1.400(3)
C8 C9 1.373(3)
C8 H8A 0.9500
C9 C10 1.391(3)
C9 H9A 0.9500
C10 C11 1.385(3)
C11 C12 1.391(3)
C11 H11A 0.9500
C12 H12A 0.9500
C13 C14 1.377(3)
C13 C18 1.380(3)
C14 C15 1.386(3)
C14 H14A 0.9500
C15 C16 1.379(4)
C15 H15A 0.9500
C16 C17 1.382(3)
C16 H16A 0.9500
C17 C18 1.379(3)
C17 H17A 0.9500
C18 H18A 0.9500
C19 C20 1.375(3)
C19 C24 1.378(3)
C20 C21 1.387(3)
C20 H20A 0.9500
C21 C22 1.387(4)
C21 H21A 0.9500
C22 C23 1.373(4)
C22 H22A 0.9500
C23 C24 1.375(4)
C23 H23A 0.9500
C24 H24A 0.9500
C25 C30 1.375(3)
C25 C26 1.379(3)
C26 C27 1.381(4)
C26 H26A 0.9500
C27 C28 1.372(4)
C27 H27A 0.9500
C28 C29 1.368(4)
C28 H28A 0.9500
C29 C30 1.382(4)
C29 H29A 0.9500
C30 H30A 0.9500
C31 C36 1.382(3)
C31 C32 1.399(3)
C32 C33 1.372(3)
C32 H32A 0.9500
C33 C34 1.398(3)
C33 H33A 0.9500
C34 C35 1.384(3)
C35 C36 1.390(3)
C35 H35A 0.9500
C36 H36A 0.9500
C37 H37A 0.9800
C37 H37B 0.9800
C37 H37C 0.9800
C38 H38A 0.9800
C38 H38B 0.9800
C38 H38C 0.9800

loop_
_geom_hbond_atom_site_label_D
_geom_hbond_atom_site_label_H
_geom_hbond_atom_site_label_A
_geom_hbond_site_symmetry_A
_geom_hbond_distance_DH
_geom_hbond_distance_HA
_geom_hbond_distance_DA
_geom_hbond_angle_DHA
_geom_hbond_publ_flag
C12 H12A O2 3_667 0.95 2.32 3.163(3) 148 yes
C18 H18A O3 . 0.95 2.47 2.883(3) 106 ?
C20 H20A O4 4_554 0.95 2.43 3.366(3) 169 yes
C36 H36A N1 . 0.95 2.45 2.815(3) 103 ?
